data_4033920
loop_
_publ_author_name
'Akaev, Andrey A.'
'Bezzubov, Stanislav I.'
'Desyatkin, Victor G.'
'Vorobyeva, Nataliya S.'
'Majouga, Alexander G.'
'Melnikov, Mikhail Ya'
'Budynina, Ekaterina M.'

_publ_contact_author 'Ekaterina Budynina'
_publ_section_title
;
 Stereocontrolled [3+2] Cycloaddition of Donor-Acceptor Cyclopropanes to
 Iminooxindoles: Access to Spiro[oxindole-3,2'-pyrrolidines].
;
_journal_issue 6
_journal_name_full 'The Journal of organic chemistry'
_journal_page_first 3340
_journal_page_last 3356
_journal_paper_doi 10.1021/acs.joc.8b03208
_journal_volume 84
_journal_year 2019
_chemical_absolute_configuration syn
_chemical_formula_moiety 'C28 H25 Br N2 O5'
_chemical_formula_sum 'C28 H25 Br N2 O5'
_chemical_formula_weight 549.41
_chemical_melting_point_gt 484
_chemical_melting_point_lt 485
_chemical_name_systematic
;
Dimethyl (3S,5&#x0092;S)-5-bromo-2-oxo-1&#x0092;-phenyl-5&#x0092;-(p-tolyl)-spiro[indoline-3,2&#x0092;-pyrrolidine]-3&#x0092;,3&#x0092;-dicarboxylate
;
_space_group_crystal_system orthorhombic
_space_group_IT_number 19
_space_group_name_Hall 'P 2ac 2ab'
_space_group_name_H-M_alt 'P 21 21 21'
_atom_sites_solution_hydrogens geom
_atom_sites_solution_primary dual
_audit_creation_date 2018-11-15
_audit_creation_method
;
Olex2 1.2
(compiled 2018.05.29 svn.r3508 for OlexSys, GUI svn.r5506)
;
_cell_angle_alpha 90
_cell_angle_beta 90
_cell_angle_gamma 90
_cell_formula_units_Z 4
_cell_length_a 9.3745(4)
_cell_length_b 13.6791(5)
_cell_length_c 19.4916(7)
_cell_measurement_reflns_used 6535
_cell_measurement_temperature 150
_cell_measurement_theta_max 27.46
_cell_measurement_theta_min 2.41
_cell_volume 2499.50(17)
_computing_cell_refinement 'APEX3 v.2017.3_0 (Bruker AXS, 2017)'
_computing_data_collection 'APEX3 v.2017.3_0 (Bruker AXS, 2017)'
_computing_data_reduction 'SAINT v8.38A (Bruker AXS, 2016)'
_computing_molecular_graphics 'Olex2 (Dolomanov et al., 2009)'
_computing_publication_material 'Olex2 (Dolomanov et al., 2009)'
_computing_structure_refinement 'ShelXL (Sheldrick, 2015)'
_computing_structure_solution 'ShelXT (Sheldrick, 2015)'
_diffrn_ambient_temperature 150
_diffrn_detector 'Bruker PHOTON 100 CMOS'
_diffrn_detector_area_resol_mean 10.4
_diffrn_detector_type 'CMOS sensor'
_diffrn_measured_fraction_theta_full 0.998
_diffrn_measured_fraction_theta_max 0.998
_diffrn_measurement_device '3-circle diffractometer'
_diffrn_measurement_device_type 'Bruker APEX-II CCD'
_diffrn_measurement_method \w-scan
_diffrn_radiation_monochromator 'focusing mirrors'
_diffrn_radiation_probe x-ray
_diffrn_radiation_type MoK\a
_diffrn_radiation_wavelength 0.71073
_diffrn_reflns_av_R_equivalents 0.0512
_diffrn_reflns_av_unetI/netI 0.0488
_diffrn_reflns_Laue_measured_fraction_full 0.998
_diffrn_reflns_Laue_measured_fraction_max 0.998
_diffrn_reflns_limit_h_max 10
_diffrn_reflns_limit_h_min -11
_diffrn_reflns_limit_k_max 17
_diffrn_reflns_limit_k_min -17
_diffrn_reflns_limit_l_max 24
_diffrn_reflns_limit_l_min -24
_diffrn_reflns_number 21672
_diffrn_reflns_point_group_measured_fraction_full 0.999
_diffrn_reflns_point_group_measured_fraction_max 0.999
_diffrn_reflns_theta_full 25.242
_diffrn_reflns_theta_max 26.729
_diffrn_reflns_theta_min 2.411
_diffrn_source 'microfocus sealed X-ray tube'
_diffrn_source_type 'Incoatec I\mS microsource'
_diffrn_standards_number 0
_exptl_absorpt_coefficient_mu 1.687
_exptl_absorpt_correction_T_max 1.0000
_exptl_absorpt_correction_T_min 0.7937
_exptl_absorpt_correction_type multi-scan
_exptl_absorpt_process_details
'SADABS-2016/2 (Bruker,2016/2) was used for absorption correction. wR2(int) was 0.0922 before and 0.0544 after correction. The Ratio of minimum to maximum transmission is 0.7937. The \l/2 correction factor is Not present.'
_exptl_crystal_colour colourless
_exptl_crystal_colour_primary colourless
_exptl_crystal_density_diffrn 1.460
_exptl_crystal_description plate
_exptl_crystal_F_000 1128
_exptl_crystal_size_max 0.3
_exptl_crystal_size_mid 0.28
_exptl_crystal_size_min 0.02
_refine_diff_density_max 0.396
_refine_diff_density_min -0.482
_refine_diff_density_rms 0.056
_refine_ls_abs_structure_details
;
 Flack x determined using 1615 quotients [(I+)-(I-)]/[(I+)+(I-)]
 (Parsons, Flack and Wagner, Acta Cryst. B69 (2013) 249-259).
;
_refine_ls_abs_structure_Flack -0.010(5)
_refine_ls_extinction_method none
_refine_ls_goodness_of_fit_ref 1.032
_refine_ls_hydrogen_treatment constr
_refine_ls_matrix_type full
_refine_ls_number_parameters 328
_refine_ls_number_reflns 5307
_refine_ls_number_restraints 0
_refine_ls_restrained_S_all 1.032
_refine_ls_R_factor_all 0.0539
_refine_ls_R_factor_gt 0.0384
_refine_ls_shift/su_max 0.001
_refine_ls_shift/su_mean 0.000
_refine_ls_structure_factor_coef Fsqd
_refine_ls_weighting_details 'w=1/[\s^2^(Fo^2^)+(0.0289P)^2^+1.0933P] where P=(Fo^2^+2Fc^2^)/3'
_refine_ls_weighting_scheme calc
_refine_ls_wR_factor_gt 0.0731
_refine_ls_wR_factor_ref 0.0781
_reflns_Friedel_coverage 0.768
_reflns_Friedel_fraction_full 1.000
_reflns_Friedel_fraction_max 0.999
_reflns_number_gt 4380
_reflns_number_total 5307
_reflns_threshold_expression 'I > 2\s(I)'
_cod_data_source_file jo8b03208_si_005.cif
_cod_data_source_block 3g_chiral
_cod_depositor_comments
;
The following automatic conversions were performed:

data item '_diffrn_radiation_probe' value 'X-ray' was changed to
'x-ray' in accordance with the
/home/data/users/saulius/crontab/automatic-downloads/current/ACS/lib/dictionaries/cif_core.dic
dictionary named 'cif_core.dic' version 2.4.2 last updated on
2011-04-26.

Automatic conversion script
Id: cif_fix_values 6909 2019-04-08 15:41:33Z antanas 
;
_cod_database_code 4033920
_shelx_shelxl_version_number 2014/7
_shelx_space_group_comment
;
The symmetry employed for this shelxl refinement is uniquely defined
by the following loop, which should always be used as a source of
symmetry information in preference to the above space-group names.
They are only intended as comments.
;
_computing.bruker_data_scaling 'SADABS V2012/1 (Bruker AXS Inc.)'

_olex2_refinement_description
;
1. Fixed Uiso
 At 1.2 times of:
  All C(H) groups, All C(H,H) groups, All N(H) groups
 At 1.5 times of:
  All C(H,H,H) groups
2.a Ternary CH refined with riding coordinates:
 C4(H4)
2.b Secondary CH2 refined with riding coordinates:
 C3(H3A,H3B)
2.c Aromatic/amide H refined with riding coordinates:
 N1(H1), C10(H10), C17(H17), C22(H22), C21(H21), C7(H7), C8(H8), C18(H18),
 C28(H28), C27(H27), C26(H26), C24(H24), C25(H25)
2.d Idealised Me refined as rotating group:
 C20(H20A,H20B,H20C), C13(H13A,H13B,H13C), C15(H15A,H15B,H15C)
;
_olex2_submission_special_instructions 'No special instructions were received'

loop_
_space_group_symop_operation_xyz
'x, y, z'
'-x+1/2, -y, z+1/2'
'-x, y+1/2, -z+1/2'
'x+1/2, -y+1/2, -z'

loop_
_atom_site_label
_atom_site_type_symbol
_atom_site_fract_x
_atom_site_fract_y
_atom_site_fract_z
_atom_site_U_iso_or_equiv
_atom_site_adp_type
_atom_site_occupancy
_atom_site_site_symmetry_order
_atom_site_calc_flag
_atom_site_refinement_flags_posn
Br1 Br 0.25347(6) 0.73057(3) 0.94419(2) 0.03900(14) Uani 1 1 d .
O3 O 0.1804(3) 0.4178(2) 0.62560(14) 0.0305(7) Uani 1 1 d .
O1 O 0.5392(3) 0.3063(2) 0.72448(14) 0.0302(7) Uani 1 1 d .
O5 O 0.1754(3) 0.5884(2) 0.71922(16) 0.0294(7) Uani 1 1 d .
O4 O 0.3549(3) 0.6583(2) 0.66085(15) 0.0309(7) Uani 1 1 d .
O2 O 0.2108(3) 0.3591(2) 0.73259(14) 0.0300(7) Uani 1 1 d .
N1 N 0.4722(4) 0.3473(2) 0.83461(17) 0.0235(8) Uani 1 1 d .
H1 H 0.4912 0.2930 0.8550 0.028 Uiso 1 1 calc R
N2 N 0.5941(3) 0.5261(2) 0.73075(16) 0.0195(7) Uani 1 1 d .
C6 C 0.4131(4) 0.4293(3) 0.8674(2) 0.0199(8) Uani 1 1 d .
C10 C 0.3616(4) 0.5985(3) 0.8442(2) 0.0217(8) Uani 1 1 d .
H10 H 0.3607 0.6521 0.8149 0.026 Uiso 1 1 calc R
C11 C 0.4070(4) 0.5074(3) 0.82192(19) 0.0187(8) Uani 1 1 d .
C16 C 0.7063(4) 0.5733(3) 0.6204(2) 0.0215(9) Uani 1 1 d .
C5 C 0.4956(4) 0.3641(3) 0.7667(2) 0.0235(9) Uani 1 1 d .
C14 C 0.3015(4) 0.5882(3) 0.6870(2) 0.0230(9) Uani 1 1 d .
C4 C 0.6236(4) 0.4964(3) 0.65927(19) 0.0214(9) Uani 1 1 d .
H4 H 0.6794 0.4358 0.6599 0.026 Uiso 1 1 calc R
C17 C 0.7451(5) 0.5555(3) 0.55277(18) 0.0257(8) Uani 1 1 d .
H17 H 0.7222 0.4958 0.5328 0.031 Uiso 1 1 calc R
C12 C 0.2452(6) 0.4123(3) 0.68663(18) 0.0241(8) Uani 1 1 d .
C23 C 0.7109(4) 0.5255(3) 0.7791(2) 0.0224(9) Uani 1 1 d .
C1 C 0.4631(4) 0.4747(3) 0.75309(19) 0.0197(8) Uani 1 1 d .
C19 C 0.8558(4) 0.7148(3) 0.5432(2) 0.0247(9) Uani 1 1 d .
C9 C 0.3175(4) 0.6065(3) 0.9118(2) 0.0240(9) Uani 1 1 d .
C22 C 0.7416(5) 0.6633(3) 0.64862(18) 0.0243(8) Uani 1 1 d .
H22 H 0.7148 0.6779 0.6934 0.029 Uiso 1 1 calc R
C3 C 0.4743(4) 0.4741(3) 0.6291(2) 0.0243(9) Uani 1 1 d .
H3A H 0.4519 0.5194 0.5924 0.029 Uiso 1 1 calc R
H3B H 0.4711 0.4081 0.6110 0.029 Uiso 1 1 calc R
C21 C 0.8165(4) 0.7315(3) 0.6106(2) 0.0261(9) Uani 1 1 d .
H21 H 0.8412 0.7906 0.6310 0.031 Uiso 1 1 calc R
C20 C 0.9365(5) 0.7909(3) 0.5029(2) 0.0369(11) Uani 1 1 d .
H20A H 0.9293 0.8529 0.5257 0.055 Uiso 1 1 calc GR
H20B H 0.8966 0.7961 0.4577 0.055 Uiso 1 1 calc GR
H20C H 1.0350 0.7723 0.4996 0.055 Uiso 1 1 calc GR
C7 C 0.3684(4) 0.4378(3) 0.9347(2) 0.0249(9) Uani 1 1 d .
H7 H 0.3719 0.3847 0.9644 0.030 Uiso 1 1 calc R
C8 C 0.3179(4) 0.5286(3) 0.9566(2) 0.0256(9) Uani 1 1 d .
H8 H 0.2846 0.5365 1.0012 0.031 Uiso 1 1 calc R
C18 C 0.8175(4) 0.6255(3) 0.5145(2) 0.0273(10) Uani 1 1 d .
H18 H 0.8406 0.6123 0.4690 0.033 Uiso 1 1 calc R
C28 C 0.7121(4) 0.5971(3) 0.8299(2) 0.0288(10) Uani 1 1 d .
H28 H 0.6403 0.6440 0.8314 0.035 Uiso 1 1 calc R
C13 C 0.0490(5) 0.3630(4) 0.6182(2) 0.0369(11) Uani 1 1 d .
H13A H 0.0255 0.3574 0.5704 0.055 Uiso 1 1 calc GR
H13B H -0.0266 0.3964 0.6417 0.055 Uiso 1 1 calc GR
H13C H 0.0610 0.2990 0.6374 0.055 Uiso 1 1 calc GR
C27 C 0.8206(5) 0.5983(4) 0.8782(2) 0.0378(11) Uani 1 1 d .
H27 H 0.8193 0.6449 0.9129 0.045 Uiso 1 1 calc R
C2 C 0.3670(4) 0.4856(3) 0.68871(19) 0.0205(9) Uani 1 1 d .
C26 C 0.9302(5) 0.5314(4) 0.8755(3) 0.0432(13) Uani 1 1 d .
H26 H 1.0025 0.5326 0.9081 0.052 Uiso 1 1 calc R
C24 C 0.8204(5) 0.4588(4) 0.7767(2) 0.0337(11) Uani 1 1 d .
H24 H 0.8203 0.4104 0.7432 0.040 Uiso 1 1 calc R
C25 C 0.9311(5) 0.4630(4) 0.8240(3) 0.0444(13) Uani 1 1 d .
H25 H 1.0065 0.4190 0.8207 0.053 Uiso 1 1 calc R
C15 C 0.1042(5) 0.6822(3) 0.7237(3) 0.0440(13) Uani 1 1 d .
H15A H 0.0922 0.7088 0.6785 0.066 Uiso 1 1 calc GR
H15B H 0.1607 0.7261 0.7509 0.066 Uiso 1 1 calc GR
H15C H 0.0124 0.6738 0.7448 0.066 Uiso 1 1 calc GR

loop_
_atom_site_aniso_label
_atom_site_aniso_U_11
_atom_site_aniso_U_22
_atom_site_aniso_U_33
_atom_site_aniso_U_23
_atom_site_aniso_U_13
_atom_site_aniso_U_12
Br1 0.0503(3) 0.0325(2) 0.0341(2) -0.00860(19) 0.0012(3) 0.0157(3)
O3 0.0310(16) 0.0373(17) 0.0234(14) 0.0002(14) -0.0025(13) -0.0140(14)
O1 0.0413(18) 0.0213(14) 0.0279(16) -0.0033(13) 0.0062(15) 0.0037(14)
O5 0.0257(16) 0.0250(16) 0.0376(18) 0.0013(15) -0.0010(15) 0.0060(13)
O4 0.0359(18) 0.0205(15) 0.0364(17) 0.0045(14) -0.0052(15) -0.0041(14)
O2 0.0317(19) 0.0268(15) 0.0316(16) 0.0058(13) 0.0007(13) -0.0081(13)
N1 0.0299(19) 0.0143(16) 0.0262(18) 0.0048(15) 0.0019(16) 0.0045(15)
N2 0.0180(17) 0.0214(17) 0.0192(16) 0.0011(14) 0.0017(14) -0.0016(14)
C6 0.019(2) 0.017(2) 0.024(2) 0.0011(17) -0.0030(17) 0.0009(16)
C10 0.019(2) 0.0191(19) 0.027(2) 0.0027(18) -0.0031(17) 0.0019(17)
C11 0.0145(19) 0.019(2) 0.022(2) 0.0002(17) -0.0001(16) -0.0039(16)
C16 0.020(2) 0.0195(19) 0.0254(19) 0.0024(16) 0.0022(16) 0.0038(16)
C5 0.022(2) 0.018(2) 0.030(2) 0.0008(18) 0.0018(19) -0.0010(17)
C14 0.027(2) 0.023(2) 0.019(2) -0.0009(18) -0.0067(17) -0.0014(18)
C4 0.023(2) 0.019(2) 0.022(2) 0.0005(17) 0.0031(18) 0.0022(16)
C17 0.0266(19) 0.0244(17) 0.0262(18) -0.0040(16) 0.000(3) -0.001(2)
C12 0.028(2) 0.0207(18) 0.0234(18) -0.0026(16) 0.003(2) 0.003(2)
C23 0.020(2) 0.024(2) 0.0234(19) 0.0064(17) 0.0006(16) -0.0016(17)
C1 0.022(2) 0.0154(19) 0.0217(19) 0.0005(16) 0.0039(17) 0.0031(17)
C19 0.021(2) 0.025(2) 0.028(2) 0.0076(18) 0.0031(17) 0.0020(17)
C9 0.021(2) 0.023(2) 0.029(2) -0.0063(18) -0.0048(18) 0.0031(18)
C22 0.025(2) 0.0238(18) 0.0244(18) -0.0002(15) 0.000(2) 0.000(2)
C3 0.028(2) 0.025(2) 0.0199(19) -0.0004(18) 0.0036(18) -0.0060(19)
C21 0.027(2) 0.0170(18) 0.035(2) -0.0015(19) -0.0018(18) -0.0005(19)
C20 0.036(3) 0.035(3) 0.040(3) 0.006(2) 0.009(2) -0.007(2)
C7 0.026(2) 0.022(2) 0.027(2) 0.0062(18) 0.0016(19) -0.0046(17)
C8 0.021(2) 0.033(2) 0.022(2) -0.0022(18) -0.0002(17) 0.0009(19)
C18 0.025(2) 0.034(2) 0.022(2) -0.0006(18) 0.0049(18) 0.0014(19)
C28 0.022(2) 0.034(2) 0.031(2) -0.002(2) -0.0033(18) -0.0052(18)
C13 0.031(3) 0.045(3) 0.035(3) -0.004(2) -0.001(2) -0.017(2)
C27 0.035(3) 0.045(3) 0.034(3) -0.001(2) -0.004(2) -0.009(2)
C2 0.020(2) 0.020(2) 0.022(2) 0.0026(17) 0.0004(17) -0.0001(17)
C26 0.030(3) 0.061(3) 0.039(3) 0.016(3) -0.012(2) -0.008(3)
C24 0.031(2) 0.037(3) 0.033(2) 0.002(2) -0.001(2) 0.005(2)
C25 0.029(3) 0.054(3) 0.050(3) 0.015(3) -0.004(2) 0.013(2)
C15 0.039(3) 0.034(3) 0.059(3) -0.002(3) -0.004(3) 0.016(2)

loop_
_atom_type_symbol
_atom_type_description
_atom_type_scat_dispersion_real
_atom_type_scat_dispersion_imag
_atom_type_scat_source
C C 0.0033 0.0016 'International Tables Vol C Tables 4.2.6.8 and 6.1.1.4'
H H 0.0000 0.0000 'International Tables Vol C Tables 4.2.6.8 and 6.1.1.4'
Br Br -0.2901 2.4595 'International Tables Vol C Tables 4.2.6.8 and 6.1.1.4'
N N 0.0061 0.0033 'International Tables Vol C Tables 4.2.6.8 and 6.1.1.4'
O O 0.0106 0.0060 'International Tables Vol C Tables 4.2.6.8 and 6.1.1.4'

loop_
_geom_angle_atom_site_label_1
_geom_angle_atom_site_label_2
_geom_angle_atom_site_label_3
_geom_angle
C12 O3 C13 116.5(3)
C14 O5 C15 116.0(4)
C6 N1 H1 124.1
C5 N1 H1 124.1
C5 N1 C6 111.8(3)
C4 N2 C1 107.5(3)
C23 N2 C4 118.2(3)
C23 N2 C1 115.7(3)
C11 C6 N1 109.9(3)
C7 C6 N1 128.2(4)
C7 C6 C11 121.9(4)
C11 C10 H10 121.3
C9 C10 H10 121.3
C9 C10 C11 117.5(4)
C6 C11 C1 108.9(3)
C10 C11 C6 120.2(4)
C10 C11 C1 130.7(4)
C17 C16 C4 119.2(3)
C22 C16 C4 122.8(3)
C22 C16 C17 117.9(3)
O1 C5 N1 127.2(4)
O1 C5 C1 125.5(4)
N1 C5 C1 107.2(3)
O5 C14 C2 110.2(4)
O4 C14 O5 124.6(4)
O4 C14 C2 125.2(4)
N2 C4 C16 112.1(3)
N2 C4 H4 108.7
N2 C4 C3 104.1(3)
C16 C4 H4 108.7
C16 C4 C3 114.3(3)
C3 C4 H4 108.7
C16 C17 H17 119.4
C16 C17 C18 121.1(3)
C18 C17 H17 119.4
O3 C12 C2 109.1(3)
O2 C12 O3 125.3(4)
O2 C12 C2 125.6(4)
C28 C23 N2 117.8(3)
C24 C23 N2 123.2(4)
C24 C23 C28 119.0(4)
N2 C1 C11 114.2(3)
N2 C1 C5 110.3(3)
N2 C1 C2 101.4(3)
C11 C1 C5 101.8(3)
C11 C1 C2 119.2(3)
C2 C1 C5 110.0(3)
C21 C19 C20 120.9(4)
C21 C19 C18 117.3(4)
C18 C19 C20 121.8(4)
C10 C9 Br1 118.6(3)
C8 C9 Br1 118.6(3)
C8 C9 C10 122.8(4)
C16 C22 H22 119.8
C21 C22 C16 120.5(4)
C21 C22 H22 119.8
C4 C3 H3A 110.4
C4 C3 H3B 110.4
H3A C3 H3B 108.6
C2 C3 C4 106.4(3)
C2 C3 H3A 110.4
C2 C3 H3B 110.4
C19 C21 H21 118.9
C22 C21 C19 122.2(4)
C22 C21 H21 118.9
C19 C20 H20A 109.5
C19 C20 H20B 109.5
C19 C20 H20C 109.5
H20A C20 H20B 109.5
H20A C20 H20C 109.5
H20B C20 H20C 109.5
C6 C7 H7 121.0
C6 C7 C8 117.9(4)
C8 C7 H7 121.0
C9 C8 C7 119.7(4)
C9 C8 H8 120.2
C7 C8 H8 120.2
C17 C18 C19 121.0(4)
C17 C18 H18 119.5
C19 C18 H18 119.5
C23 C28 H28 120.1
C27 C28 C23 119.8(4)
C27 C28 H28 120.1
O3 C13 H13A 109.5
O3 C13 H13B 109.5
O3 C13 H13C 109.5
H13A C13 H13B 109.5
H13A C13 H13C 109.5
H13B C13 H13C 109.5
C28 C27 H27 119.5
C26 C27 C28 120.9(5)
C26 C27 H27 119.5
C14 C2 C1 109.8(3)
C14 C2 C3 109.7(3)
C12 C2 C14 107.6(3)
C12 C2 C1 113.2(3)
C12 C2 C3 113.7(3)
C3 C2 C1 102.7(3)
C27 C26 H26 120.5
C25 C26 C27 119.1(5)
C25 C26 H26 120.5
C23 C24 H24 119.7
C23 C24 C25 120.6(4)
C25 C24 H24 119.7
C26 C25 C24 120.6(5)
C26 C25 H25 119.7
C24 C25 H25 119.7
O5 C15 H15A 109.5
O5 C15 H15B 109.5
O5 C15 H15C 109.5
H15A C15 H15B 109.5
H15A C15 H15C 109.5
H15B C15 H15C 109.5

loop_
_geom_bond_atom_site_label_1
_geom_bond_atom_site_label_2
_geom_bond_distance
Br1 C9 1.908(4)
O3 C12 1.338(5)
O3 C13 1.449(5)
O1 C5 1.212(5)
O5 C14 1.339(5)
O5 C15 1.449(5)
O4 C14 1.196(5)
O2 C12 1.198(4)
N1 H1 0.8600
N1 C6 1.405(5)
N1 C5 1.362(5)
N2 C4 1.478(5)
N2 C23 1.444(5)
N2 C1 1.481(5)
C6 C11 1.389(5)
C6 C7 1.382(6)
C10 H10 0.9300
C10 C11 1.386(5)
C10 C9 1.385(5)
C11 C1 1.509(5)
C16 C4 1.510(5)
C16 C17 1.389(5)
C16 C22 1.389(5)
C5 C1 1.566(5)
C14 C2 1.533(6)
C4 H4 0.9800
C4 C3 1.548(6)
C17 H17 0.9300
C17 C18 1.390(6)
C12 C2 1.520(6)
C23 C28 1.393(6)
C23 C24 1.375(6)
C1 C2 1.552(5)
C19 C21 1.384(6)
C19 C20 1.508(6)
C19 C18 1.391(6)
C9 C8 1.378(6)
C22 H22 0.9300
C22 C21 1.383(6)
C3 H3A 0.9700
C3 H3B 0.9700
C3 C2 1.544(5)
C21 H21 0.9300
C20 H20A 0.9600
C20 H20B 0.9600
C20 H20C 0.9600
C7 H7 0.9300
C7 C8 1.396(6)
C8 H8 0.9300
C18 H18 0.9300
C28 H28 0.9300
C28 C27 1.386(6)
C13 H13A 0.9600
C13 H13B 0.9600
C13 H13C 0.9600
C27 H27 0.9300
C27 C26 1.377(7)
C26 H26 0.9300
C26 C25 1.373(7)
C24 H24 0.9300
C24 C25 1.389(7)
C25 H25 0.9300
C15 H15A 0.9600
C15 H15B 0.9600
C15 H15C 0.9600
